data_4110457
loop_
_publ_author_name
'Jacob W. Ciszek'
'Zachary K. Keane'
'Long Cheng'
'Michael P. Stewart'
'Lam H. Yu'
'Douglas Natelson'
'James M. Tour'

_publ_section_title
;
 Neutral Complexes of First Row Transition Metals Bearing Unbound
 Thiocyanates and Their Assembly on Metallic Surfaces
;
_journal_name_full 'Journal of the American Chemical Society'
_journal_page_first 3179
_journal_page_last 3189
_journal_paper_doi 10.1021/ja055459d
_journal_volume 128
_journal_year 2006
_chemical_formula_sum 'C32 H16 Fe N10 S4'
_chemical_formula_weight 724.64
_chemical_name_systematic
; 
 ? 
;
_space_group_IT_number 78
_symmetry_cell_setting tetragonal
_symmetry_space_group_name_Hall 'P 4cw'
_symmetry_space_group_name_H-M 'P 43'
_atom_sites_solution_hydrogens geom
_atom_sites_solution_primary direct
_atom_sites_solution_secondary difmap
_audit_creation_method SHELXL-97
_cell_angle_alpha 90.00
_cell_angle_beta 90.00
_cell_angle_gamma 90.00
_cell_formula_units_Z 4
_cell_length_a 8.9170(13)
_cell_length_b 8.9170(13)
_cell_length_c 40.516(8)
_cell_measurement_temperature 293(2)
_cell_volume 3221.5(9)
_computing_structure_refinement 'SHELXL-97 (Sheldrick, 1997)'
_computing_structure_solution 'SHELXS-97 (Sheldrick, 1990)'
_diffrn_ambient_temperature 293(2)
_diffrn_measured_fraction_theta_full 0.982
_diffrn_measured_fraction_theta_max 0.982
_diffrn_radiation_monochromator graphite
_diffrn_radiation_source 'fine-focus sealed tube'
_diffrn_radiation_type MoK\a
_diffrn_radiation_wavelength 0.71073
_diffrn_reflns_av_R_equivalents 0.0733
_diffrn_reflns_av_sigmaI/netI 0.1076
_diffrn_reflns_limit_h_max 11
_diffrn_reflns_limit_h_min -11
_diffrn_reflns_limit_k_max 9
_diffrn_reflns_limit_k_min -11
_diffrn_reflns_limit_l_max 53
_diffrn_reflns_limit_l_min -48
_diffrn_reflns_number 19418
_diffrn_reflns_theta_full 28.32
_diffrn_reflns_theta_max 28.32
_diffrn_reflns_theta_min 2.01
_exptl_absorpt_coefficient_mu 0.769
_exptl_crystal_density_diffrn 1.494
_exptl_crystal_F_000 1472
_refine_diff_density_max 0.716
_refine_diff_density_min -0.583
_refine_diff_density_rms 0.099
_refine_ls_abs_structure_details 'Flack H D (1983), Acta Cryst. A39, 876-881'
_refine_ls_abs_structure_Flack 0.00
_refine_ls_extinction_method none
_refine_ls_goodness_of_fit_ref 1.056
_refine_ls_hydrogen_treatment mixed
_refine_ls_matrix_type full
_refine_ls_number_parameters 424
_refine_ls_number_reflns 7401
_refine_ls_number_restraints 1
_refine_ls_restrained_S_all 1.056
_refine_ls_R_factor_all 0.1688
_refine_ls_R_factor_gt 0.0787
_refine_ls_shift/su_max 0.015
_refine_ls_shift/su_mean 0.002
_refine_ls_structure_factor_coef Fsqd
_refine_ls_weighting_details 'calc w=1/[\s^2^(Fo^2^)+(0.0922P)^2^+2.9240P] where P=(Fo^2^+2Fc^2^)/3'
_refine_ls_weighting_scheme calc
_refine_ls_wR_factor_gt 0.1776
_refine_ls_wR_factor_ref 0.2214
_reflns_number_gt 3986
_reflns_number_total 7401
_reflns_threshold_expression >2sigma(I)
_cod_data_source_file ja055459d.cmpd-5.cif
_cod_data_source_block c05_iron
_cod_database_code 4110457

loop_
_symmetry_equiv_pos_as_xyz
'x, y, z'
'-x, -y, z+1/2'
'-y, x, z+3/4'
'y, -x, z+1/4'

loop_
_atom_site_label
_atom_site_type_symbol
_atom_site_fract_x
_atom_site_fract_y
_atom_site_fract_z
_atom_site_U_iso_or_equiv
_atom_site_adp_type
_atom_site_occupancy
_atom_site_symmetry_multiplicity
_atom_site_calc_flag
_atom_site_refinement_flags
Fe Fe 0.24537(12) 0.76466(11) 0.08729(5) 0.0368(3) Uani 1 1 d .
S1 S 0.4041(3) 0.4610(4) 0.20569(6) 0.0794(9) Uani 1 1 d .
S2 S 0.5557(3) 0.8146(4) 0.21079(7) 0.0865(9) Uani 1 1 d .
S3 S 0.5023(4) 0.9311(4) -0.03694(7) 0.0905(11) Uani 1 1 d .
S4 S 0.1423(5) 1.0619(3) -0.03697(7) 0.0974(11) Uani 1 1 d .
N1 N 0.1640(8) 0.5334(9) 0.10111(19) 0.0482(19) Uani 1 1 d .
N2 N 0.2845(8) 0.7402(7) 0.13599(18) 0.0426(16) Uani 1 1 d .
N3 N 0.3561(7) 0.9844(8) 0.10547(18) 0.0411(17) Uani 1 1 d .
N4 N 0.4728(7) 0.6846(8) 0.06929(18) 0.0408(17) Uani 1 1 d .
N5 N 0.2523(7) 0.8072(9) 0.03788(16) 0.0445(16) Uani 1 1 d .
N6 N 0.0231(8) 0.8674(8) 0.07302(18) 0.0410(16) Uani 1 1 d .
N7 N 0.2452(15) 0.5344(17) 0.2636(2) 0.133(5) Uani 1 1 d .
N8 N 0.3816(18) 1.004(2) 0.2488(4) 0.182(8) Uani 1 1 d .
N9 N 0.4356(17) 0.7478(14) -0.0924(3) 0.133(5) Uani 1 1 d .
N10 N -0.067(3) 0.8745(19) -0.0673(4) 0.197(9) Uani 1 1 d .
C101 C 0.0954(10) 0.4360(9) 0.0821(3) 0.051(2) Uani 1 1 d .
H10A H 0.0820 0.4620 0.0601 0.061 Uiso 1 1 calc R
C102 C 0.0427(12) 0.3017(12) 0.0918(3) 0.072(3) Uani 1 1 d .
H10B H -0.0080 0.2393 0.0772 0.086 Uiso 1 1 calc R
C103 C 0.0662(12) 0.2593(12) 0.1241(3) 0.069(3) Uani 1 1 d .
H10C H 0.0327 0.1670 0.1318 0.083 Uiso 1 1 calc R
C104 C 0.1393(11) 0.3556(10) 0.1442(2) 0.060(2) Uani 1 1 d .
H10D H 0.1567 0.3294 0.1661 0.072 Uiso 1 1 calc R
C105 C 0.1881(9) 0.4916(9) 0.1327(2) 0.0440(19) Uani 1 1 d .
C106 C 0.2727(9) 0.6060(10) 0.15062(19) 0.047(2) Uani 1 1 d .
C107 C 0.3595(10) 0.6120(10) 0.17971(19) 0.051(2) Uani 1 1 d .
C108 C 0.4257(10) 0.7535(11) 0.1808(2) 0.053(2) Uani 1 1 d .
C109 C 0.3746(9) 0.8342(9) 0.15278(18) 0.0420(19) Uani 1 1 d .
C110 C 0.4070(9) 0.9774(9) 0.13691(19) 0.0436(19) Uani 1 1 d .
C111 C 0.4875(10) 1.0954(12) 0.1503(2) 0.061(2) Uani 1 1 d .
H11D H 0.5232 1.0903 0.1718 0.073 Uiso 1 1 calc R
C112 C 0.5142(12) 1.2213(11) 0.1311(3) 0.066(3) Uani 1 1 d .
H11C H 0.5660 1.3032 0.1396 0.079 Uiso 1 1 calc R
C113 C 0.4625(12) 1.2218(11) 0.0994(3) 0.062(3) Uani 1 1 d .
H11B H 0.4801 1.3039 0.0858 0.074 Uiso 1 1 calc R
C114 C 0.3859(9) 1.1031(9) 0.0879(3) 0.048(2) Uani 1 1 d .
H11A H 0.3523 1.1058 0.0662 0.057 Uiso 1 1 calc R
C115 C 0.3064(13) 0.5069(13) 0.2400(2) 0.077(3) Uani 1 1 d .
C116 C 0.4518(15) 0.926(2) 0.2330(4) 0.116(5) Uani 1 1 d .
C201 C 0.5761(10) 0.6173(10) 0.0865(3) 0.056(2) Uani 1 1 d .
H20A H 0.5576 0.6042 0.1089 0.068 Uiso 1 1 calc R
C202 C 0.7122(11) 0.5629(12) 0.0744(3) 0.068(3) Uani 1 1 d .
H20B H 0.7791 0.5103 0.0877 0.082 Uiso 1 1 calc R
C203 C 0.7412(12) 0.5919(13) 0.0414(3) 0.078(3) Uani 1 1 d .
H20C H 0.8309 0.5596 0.0321 0.093 Uiso 1 1 calc R
C204 C 0.6381(12) 0.6686(13) 0.0222(3) 0.072(3) Uani 1 1 d .
H20D H 0.6578 0.6882 0.0001 0.086 Uiso 1 1 calc R
C205 C 0.5031(9) 0.7161(9) 0.0369(2) 0.048(2) Uani 1 1 d .
C206 C 0.3832(10) 0.7984(9) 0.02087(19) 0.046(2) Uani 1 1 d .
C207 C 0.3612(12) 0.8845(10) -0.0083(2) 0.056(2) Uani 1 1 d .
C208 C 0.2147(12) 0.9421(9) -0.00751(19) 0.055(2) Uani 1 1 d .
C209 C 0.1519(10) 0.8963(9) 0.02286(19) 0.045(2) Uani 1 1 d .
C210 C 0.0164(9) 0.9220(9) 0.0414(2) 0.046(2) Uani 1 1 d .
C211 C -0.1113(12) 0.9959(11) 0.0308(3) 0.068(3) Uani 1 1 d .
H21D H -0.1151 1.0319 0.0093 0.082 Uiso 1 1 calc R
C212 C -0.2310(12) 1.0176(13) 0.0509(3) 0.068(3) Uani 1 1 d .
H21C H -0.3158 1.0678 0.0434 0.082 Uiso 1 1 calc R
C213 C -0.2238(11) 0.9640(12) 0.0822(3) 0.070(3) Uani 1 1 d .
H21B H -0.3040 0.9778 0.0965 0.083 Uiso 1 1 calc R
C214 C -0.0980(10) 0.8896(10) 0.0926(2) 0.052(2) Uani 1 1 d .
H21A H -0.0957 0.8527 0.1140 0.063 Uiso 1 1 calc R
C215 C 0.4600(15) 0.8181(13) -0.0688(3) 0.086(4) Uani 1 1 d .
C216 C 0.023(2) 0.948(2) -0.0566(3) 0.125(6) Uani 1 1 d .

loop_
_atom_site_aniso_label
_atom_site_aniso_U_11
_atom_site_aniso_U_22
_atom_site_aniso_U_33
_atom_site_aniso_U_23
_atom_site_aniso_U_13
_atom_site_aniso_U_12
Fe 0.0405(7) 0.0506(8) 0.0192(4) -0.0003(5) -0.0006(4) -0.0025(6)
S1 0.101(2) 0.101(2) 0.0361(13) 0.0200(13) 0.0043(13) 0.0372(16)
S2 0.0648(17) 0.145(3) 0.0500(15) -0.0042(17) -0.0225(13) -0.0020(17)
S3 0.129(3) 0.098(2) 0.0450(14) -0.0047(15) 0.0415(17) -0.0404(19)
S4 0.165(3) 0.0716(19) 0.0556(17) 0.0281(15) 0.012(2) 0.015(2)
N1 0.057(5) 0.050(4) 0.038(4) 0.001(3) 0.000(3) -0.004(3)
N2 0.055(4) 0.043(4) 0.030(4) 0.002(3) -0.002(3) -0.010(3)
N3 0.043(4) 0.048(4) 0.032(4) -0.002(3) -0.002(3) -0.003(3)
N4 0.030(3) 0.051(4) 0.042(4) -0.008(3) 0.005(3) 0.004(3)
N5 0.047(4) 0.068(5) 0.018(3) -0.001(4) 0.001(3) -0.003(3)
N6 0.036(4) 0.048(4) 0.039(4) -0.002(3) 0.000(3) -0.004(3)
N7 0.144(11) 0.213(14) 0.041(6) 0.031(7) 0.037(6) 0.054(10)
N8 0.158(13) 0.27(2) 0.115(11) -0.130(13) -0.032(10) 0.015(13)
N9 0.225(15) 0.117(9) 0.056(7) -0.030(6) 0.047(8) -0.049(9)
N10 0.28(2) 0.171(15) 0.141(14) -0.016(11) -0.139(15) 0.054(14)
C101 0.053(5) 0.037(5) 0.061(6) -0.009(4) -0.004(4) -0.001(4)
C102 0.060(6) 0.061(7) 0.095(9) -0.017(7) 0.002(6) -0.003(5)
C103 0.081(7) 0.054(6) 0.070(7) -0.003(5) 0.016(6) -0.010(5)
C104 0.075(6) 0.048(5) 0.058(6) 0.001(4) 0.022(5) -0.004(5)
C105 0.050(5) 0.037(4) 0.045(5) 0.003(4) 0.010(4) 0.005(4)
C106 0.057(5) 0.055(5) 0.028(4) 0.007(4) 0.007(4) 0.003(4)
C107 0.059(5) 0.073(6) 0.022(4) 0.003(4) 0.006(3) 0.003(4)
C108 0.060(5) 0.074(6) 0.025(4) -0.003(4) -0.006(4) 0.002(5)
C109 0.043(4) 0.057(5) 0.026(4) -0.005(4) 0.002(3) -0.005(4)
C110 0.044(4) 0.058(5) 0.029(4) -0.011(4) 0.008(3) -0.001(4)
C111 0.060(6) 0.077(7) 0.046(5) -0.016(5) 0.002(4) -0.012(5)
C112 0.080(7) 0.049(6) 0.069(7) -0.015(5) 0.012(5) -0.031(5)
C113 0.069(6) 0.041(5) 0.076(8) -0.007(5) 0.001(5) -0.007(5)
C114 0.057(5) 0.036(5) 0.050(5) 0.005(4) -0.002(5) 0.006(4)
C115 0.092(8) 0.103(8) 0.037(6) 0.021(6) 0.003(5) 0.023(6)
C116 0.092(9) 0.176(15) 0.080(9) -0.080(10) -0.011(7) -0.019(9)
C201 0.054(6) 0.053(5) 0.062(6) -0.008(5) 0.005(5) 0.003(4)
C202 0.045(6) 0.068(7) 0.092(9) 0.017(6) -0.007(5) 0.012(5)
C203 0.055(6) 0.094(8) 0.084(8) -0.034(7) 0.011(6) 0.012(6)
C204 0.065(6) 0.090(8) 0.061(6) -0.034(6) 0.021(5) -0.013(6)
C205 0.045(5) 0.051(5) 0.046(5) -0.022(4) 0.006(4) -0.012(4)
C206 0.059(5) 0.053(5) 0.026(4) -0.009(3) 0.005(4) -0.016(4)
C207 0.084(7) 0.053(5) 0.032(4) -0.008(4) 0.020(4) -0.022(5)
C208 0.099(7) 0.046(5) 0.019(4) 0.005(3) 0.001(4) -0.014(5)
C209 0.063(6) 0.042(4) 0.031(4) 0.001(3) -0.007(4) -0.005(4)
C210 0.050(5) 0.049(5) 0.039(5) -0.010(4) -0.011(4) 0.005(4)
C211 0.073(7) 0.066(6) 0.064(6) -0.006(5) -0.033(6) 0.014(5)
C212 0.052(6) 0.089(7) 0.063(7) -0.007(6) -0.012(5) 0.011(5)
C213 0.047(6) 0.068(6) 0.094(9) -0.021(6) 0.028(6) 0.000(5)
C214 0.048(5) 0.065(6) 0.043(5) 0.000(4) 0.003(4) -0.009(4)
C215 0.133(10) 0.089(8) 0.036(6) 0.004(6) 0.033(6) -0.012(7)
C216 0.170(15) 0.151(14) 0.055(8) -0.004(8) -0.068(9) 0.023(12)

loop_
_atom_type_symbol
_atom_type_description
_atom_type_scat_dispersion_real
_atom_type_scat_dispersion_imag
_atom_type_scat_source
C C 0.0033 0.0016 'International Tables Vol C Tables 4.2.6.8 and 6.1.1.4'
H H 0.0000 0.0000 'International Tables Vol C Tables 4.2.6.8 and 6.1.1.4'
N N 0.0061 0.0033 'International Tables Vol C Tables 4.2.6.8 and 6.1.1.4'
S S 0.1246 0.1234 'International Tables Vol C Tables 4.2.6.8 and 6.1.1.4'
Fe Fe 0.3463 0.8444 'International Tables Vol C Tables 4.2.6.8 and 6.1.1.4'

loop_
_geom_angle_atom_site_label_1
_geom_angle_atom_site_label_2
_geom_angle_atom_site_label_3
_geom_angle
N5 Fe N2 167.5(3)
N5 Fe N1 115.0(3)
N2 Fe N1 73.4(3)
N5 Fe N6 72.5(3)
N2 Fe N6 116.5(3)
N1 Fe N6 98.7(3)
N5 Fe N4 73.5(3)
N2 Fe N4 97.2(3)
N1 Fe N4 94.6(3)
N6 Fe N4 146.0(3)
N5 Fe N3 98.2(3)
N2 Fe N3 72.9(3)
N1 Fe N3 146.3(3)
N6 Fe N3 96.5(3)
N4 Fe N3 89.3(2)
C115 S1 C107 101.0(5)
C116 S2 C108 101.2(5)
C215 S3 C207 101.8(5)
C216 S4 C208 101.1(6)
C101 N1 C105 116.6(8)
C101 N1 Fe 127.5(7)
C105 N1 Fe 115.8(6)
C106 N2 C109 112.3(7)
C106 N2 Fe 121.1(5)
C109 N2 Fe 122.1(5)
C114 N3 C110 118.8(8)
C114 N3 Fe 127.0(6)
C110 N3 Fe 113.8(6)
C201 N4 C205 117.9(8)
C201 N4 Fe 127.3(7)
C205 N4 Fe 114.8(6)
C209 N5 C206 112.2(7)
C209 N5 Fe 122.3(5)
C206 N5 Fe 120.9(5)
C210 N6 C214 117.4(7)
C210 N6 Fe 114.9(6)
C214 N6 Fe 127.6(6)
N1 C101 C102 125.4(11)
C103 C102 C101 118.0(11)
C102 C103 C104 118.1(10)
C103 C104 C105 120.6(10)
N1 C105 C104 121.1(9)
N1 C105 C106 111.2(7)
C104 C105 C106 127.7(8)
N2 C106 C107 107.0(8)
N2 C106 C105 116.3(7)
C107 C106 C105 136.5(8)
C108 C107 C106 107.1(7)
C108 C107 S1 125.4(6)
C106 C107 S1 126.6(7)
C107 C108 C109 107.3(7)
C107 C108 S2 125.5(6)
C109 C108 S2 127.2(7)
N2 C109 C108 106.3(7)
N2 C109 C110 116.1(7)
C108 C109 C110 137.1(8)
N3 C110 C111 120.5(8)
N3 C110 C109 112.9(7)
C111 C110 C109 126.6(8)
C110 C111 C112 119.0(9)
C113 C112 C111 118.2(9)
C112 C113 C114 119.7(10)
N3 C114 C113 123.8(10)
N7 C115 S1 177.3(11)
N8 C116 S2 178.8(14)
N4 C201 C202 126.1(11)
C201 C202 C203 115.8(10)
C204 C203 C202 120.6(10)
C203 C204 C205 118.7(10)
N4 C205 C206 112.8(7)
N4 C205 C204 120.7(9)
C206 C205 C204 126.6(9)
N5 C206 C207 105.8(8)
N5 C206 C205 115.9(7)
C207 C206 C205 138.2(8)
C208 C207 C206 107.9(7)
C208 C207 S3 126.4(7)
C206 C207 S3 125.2(8)
C207 C208 C209 106.4(8)
C207 C208 S4 123.9(7)
C209 C208 S4 129.3(8)
N5 C209 C208 107.6(8)
N5 C209 C210 114.6(7)
C208 C209 C210 137.8(8)
N6 C210 C211 119.6(9)
N6 C210 C209 113.2(7)
C211 C210 C209 127.2(9)
C212 C211 C210 122.1(10)
C211 C212 C213 118.2(10)
C214 C213 C212 119.8(10)
C213 C214 N6 123.0(10)
N9 C215 S3 174.9(11)
N10 C216 S4 173(2)

loop_
_geom_bond_atom_site_label_1
_geom_bond_atom_site_label_2
_geom_bond_distance
Fe N5 2.039(7)
Fe N2 2.015(7)
Fe N1 2.257(8)
Fe N6 2.259(7)
Fe N4 2.270(6)
Fe N3 2.315(7)
S1 C115 1.690(11)
S1 C107 1.755(9)
S2 C116 1.627(15)
S2 C108 1.764(9)
S3 C215 1.682(12)
S3 C207 1.761(9)
S4 C216 1.672(18)
S4 C208 1.727(9)
N1 C101 1.311(11)
N1 C105 1.349(11)
N2 C106 1.340(10)
N2 C109 1.346(10)
N3 C114 1.302(11)
N3 C110 1.354(11)
N4 C201 1.301(12)
N4 C205 1.371(11)
N5 C209 1.343(10)
N5 C206 1.358(10)
N6 C210 1.372(11)
N6 C214 1.353(11)
N7 C115 1.127(13)
N8 C116 1.136(17)
N9 C215 1.163(14)
N10 C216 1.12(2)
C101 C102 1.346(14)
C102 C103 1.377(16)
C103 C104 1.351(14)
C104 C105 1.371(12)
C105 C106 1.463(13)
C106 C107 1.411(12)
C107 C108 1.394(12)
C108 C109 1.421(11)
C109 C110 1.458(12)
C110 C111 1.384(12)
C111 C112 1.386(14)
C112 C113 1.363(14)
C113 C114 1.342(13)
C201 C202 1.395(14)
C202 C203 1.384(15)
C203 C204 1.385(15)
C204 C205 1.407(12)
C205 C206 1.449(12)
C206 C207 1.423(13)
C207 C208 1.405(14)
C208 C209 1.412(11)
C209 C210 1.442(12)
C210 C211 1.384(12)
C211 C212 1.354(15)
C212 C213 1.357(15)
C213 C214 1.370(16)
